data_4087749
loop_
_publ_author_name
'Horak, Kyle T.'
'VanderVelde, David G.'
'Agapie, Theodor'

_publ_section_title
;
 Tuning of Metal Complex Electronics and Reactivity by Remote Lewis Acid
 Binding to \p-Coordinated Pyridine Diphosphine Ligands
;
_journal_issue 19
_journal_name_full Organometallics
_journal_page_first 4753
_journal_paper_doi 10.1021/acs.organomet.5b00562
_journal_volume 34
_journal_year 2015
_chemical_formula_moiety 'C58 H79 N2 Ni2 P4, C F3 O3 S, C6 H6'
_chemical_formula_sum 'C65 H85 F3 N2 Ni2 O3 P4 S'
_chemical_formula_weight 1272.71
_space_group_crystal_system monoclinic
_space_group_IT_number 14
_space_group_name_Hall '-P 2yn'
_space_group_name_H-M_alt 'P 1 21/n 1'
_atom_sites_solution_hydrogens geom
_audit_creation_date 2015-05-05
_audit_creation_method
; 
Olex2 1.2 
(compiled 2015.01.26 svn.r3150 for OlexSys, GUI svn.r4998) 
;
_cell_angle_alpha 90
_cell_angle_beta 99.777(4)
_cell_angle_gamma 90
_cell_formula_units_Z 4
_cell_length_a 20.003(3)
_cell_length_b 13.924(2)
_cell_length_c 22.832(4)
_cell_measurement_reflns_used 9992
_cell_measurement_temperature 100
_cell_measurement_theta_max 27.24
_cell_measurement_theta_min 2.33
_cell_volume 6266.8(17)
_computing_cell_refinement 'Bruker SAINT'
_computing_data_collection 'Bruker APEX2'
_computing_data_reduction 'Bruker SAINT'
_computing_molecular_graphics 'Olex2 (Dolomanov et al., 2009)'
_computing_publication_material 'Olex2 (Dolomanov et al., 2009)'
_computing_structure_refinement 'XL (Sheldrick, 2008)'
_computing_structure_solution 'SHELXS-97 (Sheldrick 2008)'
_diffrn_ambient_temperature 100.01
_diffrn_measured_fraction_theta_full 1.000
_diffrn_measured_fraction_theta_max 0.926
_diffrn_measurement_device_type 'Bruker APEX-II CCD'
_diffrn_measurement_method '\f and \w scans'
_diffrn_radiation_type MoK\a
_diffrn_radiation_wavelength 0.71073
_diffrn_reflns_av_R_equivalents 0.0784
_diffrn_reflns_av_unetI/netI 0.0705
_diffrn_reflns_Laue_measured_fraction_full 1.000
_diffrn_reflns_Laue_measured_fraction_max 0.926
_diffrn_reflns_limit_h_max 25
_diffrn_reflns_limit_h_min -25
_diffrn_reflns_limit_k_max 18
_diffrn_reflns_limit_k_min -18
_diffrn_reflns_limit_l_max 29
_diffrn_reflns_limit_l_min -30
_diffrn_reflns_number 84832
_diffrn_reflns_point_group_measured_fraction_full 1.000
_diffrn_reflns_point_group_measured_fraction_max 0.926
_diffrn_reflns_theta_full 25.242
_diffrn_reflns_theta_max 28.677
_diffrn_reflns_theta_min 1.720
_diffrn_standards_number 0
_exptl_absorpt_coefficient_mu 0.792
_exptl_absorpt_correction_T_max 0.7457
_exptl_absorpt_correction_T_min 0.6705
_exptl_absorpt_correction_type multi-scan
_exptl_absorpt_process_details
; 
SADABS-2012/1 (Bruker,2012) was used for absorption correction. 
wR2(int) was 0.0616 before and 0.0571 after correction. 
The Ratio of minimum to maximum transmission is 0.8992. 
The \l/2 correction factor is 0.0015. 
;
_exptl_crystal_colour brown
_exptl_crystal_colour_primary brown
_exptl_crystal_density_diffrn 1.349
_exptl_crystal_description block
_exptl_crystal_F_000 2688
_exptl_crystal_size_max 0.58
_exptl_crystal_size_mid 0.1
_exptl_crystal_size_min 0.05
_refine_diff_density_max 0.688
_refine_diff_density_min -0.452
_refine_diff_density_rms 0.083
_refine_ls_extinction_method none
_refine_ls_goodness_of_fit_ref 1.003
_refine_ls_hydrogen_treatment constr
_refine_ls_matrix_type full
_refine_ls_number_parameters 737
_refine_ls_number_reflns 14952
_refine_ls_number_restraints 0
_refine_ls_restrained_S_all 1.003
_refine_ls_R_factor_all 0.0856
_refine_ls_R_factor_gt 0.0437
_refine_ls_shift/su_max 0.003
_refine_ls_shift/su_mean 0.000
_refine_ls_structure_factor_coef Fsqd
_refine_ls_weighting_details 'w=1/[\s^2^(Fo^2^)+(0.0397P)^2^+3.4813P] where P=(Fo^2^+2Fc^2^)/3'
_refine_ls_weighting_scheme calc
_refine_ls_wR_factor_gt 0.0840
_refine_ls_wR_factor_ref 0.0970
_reflns_Friedel_coverage 0.000
_reflns_number_gt 10238
_reflns_number_total 14952
_reflns_threshold_expression 'I > 2\s(I)'
_cod_data_source_file om5b00562_si_008.cif
_cod_data_source_block a14150_0m
_cod_original_cell_volume 6267.1(18)
_cod_database_code 4087749
_shelxl_version_number 2013-3
_shelx_space_group_comment
; 
The symmetry employed for this shelxl refinement is uniquely defined 
by the following loop, which should always be used as a source of 
symmetry information in preference to the above space-group names. 
They are only intended as comments. 
;
_shelx_estimated_absorpt_t_max 0.961
_shelx_estimated_absorpt_t_min 0.657
_olex2_refinement_description
; 
1. Fixed Uiso 
 At 1.2 times of: 
  All C(H) groups, All N(H) groups 
 At 1.5 times of: 
  All C(H,H,H) groups 
2.a Ternary CH refined with riding coordinates: 
 C50(H50), C30(H30), C56(H56), C53(H53), C47(H47), C1(H1), C18(H18), C21(H21), 
 C24(H24), C27(H27) 
2.b Aromatic/amide H refined with riding coordinates: 
 C4(H4), N2(H2), C33(H33), C32(H32), C46(H46), C45(H45), C44(H44), C43(H43), 
 C40(H40), C39(H39), C38(H38), C37(H37), C3(H3), C11(H11), C10(H10), C9(H9), 
 C8(H8), C14(H14), C15(H15), C16(H16), C17(H17), C63(H63), C62(H62), C61(H61), 
 C60(H60), C64(H64), C65(H65) 
2.c Idealised Me refined as rotating group: 
 C58(H58A,H58B,H58C), C55(H55A,H55B,H55C), C49(H49A,H49B,H49C), C52(H52A,H52B, 
 H52C), C51(H51A,H51B,H51C), C57(H57A,H57B,H57C), C54(H54A,H54B,H54C), C48(H48A, 
 H48B,H48C), C20(H20A,H20B,H20C), C19(H19A,H19B,H19C), C23(H23A,H23B,H23C), 
 C22(H22A,H22B,H22C), C26(H26A,H26B,H26C), C25(H25A,H25B,H25C), C28(H28A,H28B, 
 H28C), C29(H29A,H29B,H29C) 
;
_olex2_submission_special_instructions 'No special instructions were received'

loop_
_space_group_symop_operation_xyz
'x, y, z'
'-x+1/2, y+1/2, -z+1/2'
'-x, -y, -z'
'x-1/2, -y-1/2, z-1/2'

loop_
_atom_site_label
_atom_site_type_symbol
_atom_site_fract_x
_atom_site_fract_y
_atom_site_fract_z
_atom_site_U_iso_or_equiv
_atom_site_adp_type
_atom_site_occupancy
_atom_site_site_symmetry_order
_atom_site_calc_flag
_atom_site_refinement_flags_posn
Ni1 Ni 1.04813(2) 0.20479(2) -0.18470(2) 0.01322(8) Uani 1 1 d .
Ni2 Ni 1.31242(2) 0.09668(2) -0.07411(2) 0.01123(8) Uani 1 1 d .
N1 N 1.22506(10) 0.14675(14) -0.12606(8) 0.0125(4) Uani 1 1 d .
S1 S 1.27343(4) 0.50374(5) 0.09164(3) 0.02397(16) Uani 1 1 d .
P3 P 1.27708(3) -0.05182(5) -0.05137(3) 0.01387(14) Uani 1 1 d .
P4 P 1.39150(3) 0.13506(5) -0.13170(3) 0.01159(13) Uani 1 1 d .
P1 P 1.00440(3) 0.11341(5) -0.25854(3) 0.01385(14) Uani 1 1 d .
P2 P 1.00703(3) 0.28873(5) -0.11871(3) 0.01675(14) Uani 1 1 d .
C58 C 1.40757(13) 0.21475(19) -0.24628(11) 0.0200(6) Uani 1 1 d .
H58A H 1.4459 0.2543 -0.2276 0.030 Uiso 1 1 calc GR
H58B H 1.3839 0.2472 -0.2819 0.030 Uiso 1 1 calc GR
H58C H 1.4244 0.1523 -0.2573 0.030 Uiso 1 1 calc GR
C55 C 1.41917(14) -0.02599(19) -0.19794(11) 0.0205(6) Uani 1 1 d .
H55A H 1.3895 -0.0667 -0.1785 0.031 Uiso 1 1 calc GR
H55B H 1.4539 -0.0658 -0.2115 0.031 Uiso 1 1 calc GR
H55C H 1.3922 0.0064 -0.2321 0.031 Uiso 1 1 calc GR
C49 C 1.26775(14) -0.1640(2) -0.15374(11) 0.0226(6) Uani 1 1 d .
H49A H 1.2183 -0.1577 -0.1594 0.034 Uiso 1 1 calc GR
H49B H 1.2797 -0.2238 -0.1721 0.034 Uiso 1 1 calc GR
H49C H 1.2869 -0.1093 -0.1723 0.034 Uiso 1 1 calc GR
F2 F 1.15908(10) 0.55894(17) 0.02659(8) 0.0593(6) Uani 1 1 d .
F1 F 1.21952(8) 0.46457(11) -0.01728(6) 0.0291(4) Uani 1 1 d .
F3 F 1.24756(12) 0.61220(13) -0.00406(8) 0.0566(6) Uani 1 1 d .
C4 C 1.19149(12) 0.22462(18) -0.11466(10) 0.0138(5) Uani 1 1 d .
H4 H 1.2024 0.2510 -0.0758 0.017 Uiso 1 1 calc R
N2 N 1.28699(11) 0.26154(16) 0.04146(9) 0.0188(5) Uani 1 1 d .
H2 H 1.2612 0.3057 0.0539 0.023 Uiso 1 1 calc R
C33 C 1.33104(13) 0.28645(19) 0.00545(10) 0.0182(5) Uani 1 1 d .
H33 H 1.3327 0.3515 -0.0068 0.022 Uiso 1 1 calc R
O2 O 1.33894(10) 0.48782(15) 0.07550(9) 0.0319(5) Uani 1 1 d .
O1 O 1.23919(10) 0.41770(14) 0.10565(8) 0.0282(5) Uani 1 1 d .
O3 O 1.26909(12) 0.58394(15) 0.13014(9) 0.0420(6) Uani 1 1 d .
C5 C 1.14007(12) 0.27271(18) -0.15591(10) 0.0128(5) Uani 1 1 d .
C50 C 1.18254(12) -0.05905(19) -0.06073(11) 0.0179(6) Uani 1 1 d .
H50 H 1.1647 -0.0372 -0.1022 0.021 Uiso 1 1 calc R
C52 C 1.15192(13) -0.1583(2) -0.05407(12) 0.0249(6) Uani 1 1 d .
H52A H 1.1024 -0.1530 -0.0594 0.037 Uiso 1 1 calc GR
H52B H 1.1693 -0.1837 -0.0144 0.037 Uiso 1 1 calc GR
H52C H 1.1644 -0.2017 -0.0842 0.037 Uiso 1 1 calc GR
C51 C 1.15601(13) 0.0119(2) -0.01922(12) 0.0240(6) Uani 1 1 d .
H51A H 1.1704 -0.0085 0.0221 0.036 Uiso 1 1 calc GR
H51B H 1.1064 0.0139 -0.0283 0.036 Uiso 1 1 calc GR
H51C H 1.1743 0.0760 -0.0247 0.036 Uiso 1 1 calc GR
C36 C 1.30219(12) -0.07815(18) 0.02823(10) 0.0152(5) Uani 1 1 d .
C35 C 1.31861(12) 0.00067(19) 0.06543(11) 0.0165(5) Uani 1 1 d .
C31 C 1.32131(12) 0.09861(19) 0.04041(10) 0.0165(5) Uani 1 1 d .
C32 C 1.28204(13) 0.16912(19) 0.05866(11) 0.0189(6) Uani 1 1 d .
H32 H 1.2506 0.1530 0.0839 0.023 Uiso 1 1 calc R
C34 C 1.37371(12) 0.22066(18) -0.01410(10) 0.0146(5) Uani 1 1 d .
C30 C 1.37103(12) 0.12085(17) 0.00278(10) 0.0129(5) Uani 1 1 d .
H30 H 1.4151 0.0853 0.0109 0.015 Uiso 1 1 calc R
C41 C 1.43331(12) 0.25761(17) -0.03814(10) 0.0137(5) Uani 1 1 d .
C46 C 1.47493(13) 0.32669(18) -0.00600(11) 0.0189(6) Uani 1 1 d .
H46 H 1.4637 0.3512 0.0299 0.023 Uiso 1 1 calc R
C45 C 1.53241(13) 0.35996(19) -0.02585(11) 0.0199(6) Uani 1 1 d .
H45 H 1.5597 0.4081 -0.0041 0.024 Uiso 1 1 calc R
C44 C 1.55015(13) 0.32325(18) -0.07722(11) 0.0174(6) Uani 1 1 d .
H44 H 1.5898 0.3455 -0.0907 0.021 Uiso 1 1 calc R
C43 C 1.50979(12) 0.25371(18) -0.10911(10) 0.0155(5) Uani 1 1 d .
H43 H 1.5227 0.2274 -0.1439 0.019 Uiso 1 1 calc R
C42 C 1.45050(12) 0.22167(17) -0.09091(10) 0.0131(5) Uani 1 1 d .
C56 C 1.35841(12) 0.19978(18) -0.20235(10) 0.0151(5) Uani 1 1 d .
H56 H 1.3197 0.1609 -0.2235 0.018 Uiso 1 1 calc R
C57 C 1.32910(13) 0.29666(18) -0.18777(11) 0.0207(6) Uani 1 1 d .
H57A H 1.3662 0.3413 -0.1736 0.031 Uiso 1 1 calc GR
H57B H 1.3012 0.2879 -0.1568 0.031 Uiso 1 1 calc GR
H57C H 1.3011 0.3229 -0.2236 0.031 Uiso 1 1 calc GR
C53 C 1.45325(12) 0.04900(18) -0.15388(10) 0.0149(5) Uani 1 1 d .
H53 H 1.4851 0.0866 -0.1744 0.018 Uiso 1 1 calc R
C54 C 1.49550(13) 0.00356(19) -0.09863(11) 0.0207(6) Uani 1 1 d .
H54A H 1.4652 -0.0219 -0.0729 0.031 Uiso 1 1 calc GR
H54B H 1.5253 0.0523 -0.0770 0.031 Uiso 1 1 calc GR
H54C H 1.5230 -0.0488 -0.1107 0.031 Uiso 1 1 calc GR
C40 C 1.33216(13) -0.0121(2) 0.12705(11) 0.0220(6) Uani 1 1 d .
H40 H 1.3430 0.0418 0.1524 0.026 Uiso 1 1 calc R
C39 C 1.32988(14) -0.1029(2) 0.15126(12) 0.0265(7) Uani 1 1 d .
H39 H 1.3387 -0.1109 0.1932 0.032 Uiso 1 1 calc R
C38 C 1.31483(14) -0.1818(2) 0.11484(12) 0.0252(6) Uani 1 1 d .
H38 H 1.3138 -0.2442 0.1315 0.030 Uiso 1 1 calc R
C37 C 1.30116(13) -0.1693(2) 0.05372(12) 0.0219(6) Uani 1 1 d .
H37 H 1.2909 -0.2237 0.0287 0.026 Uiso 1 1 calc R
C47 C 1.29669(13) -0.16572(18) -0.08697(11) 0.0182(6) Uani 1 1 d .
H47 H 1.2729 -0.2183 -0.0689 0.022 Uiso 1 1 calc R
C48 C 1.37218(13) -0.18999(19) -0.07560(12) 0.0226(6) Uani 1 1 d .
H48A H 1.3889 -0.1909 -0.0327 0.034 Uiso 1 1 calc GR
H48B H 1.3970 -0.1414 -0.0944 0.034 Uiso 1 1 calc GR
H48C H 1.3791 -0.2533 -0.0924 0.034 Uiso 1 1 calc GR
C3 C 1.20522(11) 0.10472(18) -0.18125(10) 0.0125(5) Uani 1 1 d .
H3 H 1.2242 0.0443 -0.1887 0.015 Uiso 1 1 calc R
C2 C 1.15968(11) 0.14603(17) -0.22541(10) 0.0117(5) Uani 1 1 d .
C1 C 1.12917(12) 0.23597(18) -0.21608(10) 0.0125(5) Uani 1 1 d .
H1 H 1.1248 0.2839 -0.2491 0.015 Uiso 1 1 calc R
C6 C 1.13785(12) 0.09785(17) -0.28360(10) 0.0118(5) Uani 1 1 d .
C11 C 1.18581(13) 0.07188(18) -0.31806(10) 0.0154(5) Uani 1 1 d .
H11 H 1.2325 0.0835 -0.3036 0.018 Uiso 1 1 calc R
C10 C 1.16661(13) 0.02917(18) -0.37345(11) 0.0175(5) Uani 1 1 d .
H10 H 1.1998 0.0130 -0.3971 0.021 Uiso 1 1 calc R
C9 C 1.09878(13) 0.01046(18) -0.39375(10) 0.0169(5) Uani 1 1 d .
H9 H 1.0854 -0.0200 -0.4311 0.020 Uiso 1 1 calc R
C8 C 1.05042(13) 0.03570(17) -0.36006(10) 0.0157(5) Uani 1 1 d .
H8 H 1.0040 0.0226 -0.3748 0.019 Uiso 1 1 calc R
C7 C 1.06835(12) 0.08024(17) -0.30464(10) 0.0133(5) Uani 1 1 d .
C18 C 0.93245(12) 0.15336(19) -0.31513(11) 0.0172(5) Uani 1 1 d .
H18 H 0.9252 0.1050 -0.3480 0.021 Uiso 1 1 calc R
C20 C 0.86784(13) 0.1602(2) -0.28843(12) 0.0237(6) Uani 1 1 d .
H20A H 0.8318 0.1896 -0.3173 0.036 Uiso 1 1 calc GR
H20B H 0.8763 0.1996 -0.2524 0.036 Uiso 1 1 calc GR
H20C H 0.8538 0.0956 -0.2784 0.036 Uiso 1 1 calc GR
C19 C 0.95071(13) 0.2497(2) -0.34074(12) 0.0237(6) Uani 1 1 d .
H19A H 0.9576 0.2980 -0.3091 0.035 Uiso 1 1 calc GR
H19B H 0.9137 0.2701 -0.3721 0.035 Uiso 1 1 calc GR
H19C H 0.9925 0.2425 -0.3574 0.035 Uiso 1 1 calc GR
C21 C 0.97762(13) -0.00271(19) -0.23062(11) 0.0181(5) Uani 1 1 d .
H21 H 0.9401 0.0121 -0.2082 0.022 Uiso 1 1 calc R
C23 C 0.95002(14) -0.07767(19) -0.27717(12) 0.0232(6) Uani 1 1 d .
H23A H 0.9347 -0.1341 -0.2575 0.035 Uiso 1 1 calc GR
H23B H 0.9859 -0.0967 -0.2992 0.035 Uiso 1 1 calc GR
H23C H 0.9118 -0.0505 -0.3047 0.035 Uiso 1 1 calc GR
C22 C 1.03610(14) -0.0431(2) -0.18530(12) 0.0252(6) Uani 1 1 d .
H22A H 1.0739 -0.0601 -0.2055 0.038 Uiso 1 1 calc GR
H22B H 1.0207 -0.1004 -0.1665 0.038 Uiso 1 1 calc GR
H22C H 1.0511 0.0055 -0.1548 0.038 Uiso 1 1 calc GR
C12 C 1.12279(12) 0.37391(18) -0.14165(10) 0.0132(5) Uani 1 1 d .
C13 C 1.06235(12) 0.39336(19) -0.12005(10) 0.0170(5) Uani 1 1 d .
C24 C 0.92109(13) 0.3433(2) -0.12935(11) 0.0209(6) Uani 1 1 d .
H24 H 0.9203 0.3918 -0.0972 0.025 Uiso 1 1 calc R
C26 C 0.86671(13) 0.2675(2) -0.12445(13) 0.0266(6) Uani 1 1 d .
H26A H 0.8727 0.2126 -0.1499 0.040 Uiso 1 1 calc GR
H26B H 0.8216 0.2955 -0.1372 0.040 Uiso 1 1 calc GR
H26C H 0.8710 0.2461 -0.0831 0.040 Uiso 1 1 calc GR
C25 C 0.90600(14) 0.3952(2) -0.18907(12) 0.0274(6) Uani 1 1 d .
H25A H 0.8620 0.4275 -0.1928 0.041 Uiso 1 1 calc GR
H25B H 0.9049 0.3485 -0.2214 0.041 Uiso 1 1 calc GR
H25C H 0.9415 0.4429 -0.1914 0.041 Uiso 1 1 calc GR
C27 C 1.02482(14) 0.2470(2) -0.04028(11) 0.0249(6) Uani 1 1 d .
H27 H 1.0752 0.2407 -0.0297 0.030 Uiso 1 1 calc R
C28 C 0.99573(15) 0.1459(2) -0.03497(13) 0.0343(7) Uani 1 1 d .
H28A H 0.9461 0.1494 -0.0403 0.051 Uiso 1 1 calc GR
H28B H 1.0134 0.1195 0.0044 0.051 Uiso 1 1 calc GR
H28C H 1.0090 0.1042 -0.0656 0.051 Uiso 1 1 calc GR
C29 C 1.00326(16) 0.3172(2) 0.00465(12) 0.0383(8) Uani 1 1 d .
H29A H 1.0163 0.2914 0.0449 0.057 Uiso 1 1 calc GR
H29B H 0.9540 0.3261 -0.0040 0.057 Uiso 1 1 calc GR
H29C H 1.0257 0.3792 0.0018 0.057 Uiso 1 1 calc GR
C14 C 1.04719(13) 0.4878(2) -0.10606(11) 0.0219(6) Uani 1 1 d .
H14 H 1.0069 0.5011 -0.0907 0.026 Uiso 1 1 calc R
C15 C 1.09047(14) 0.5616(2) -0.11439(11) 0.0220(6) Uani 1 1 d .
H15 H 1.0799 0.6256 -0.1048 0.026 Uiso 1 1 calc R
C16 C 1.14940(13) 0.54284(19) -0.13673(11) 0.0182(6) Uani 1 1 d .
H16 H 1.1787 0.5941 -0.1430 0.022 Uiso 1 1 calc R
C17 C 1.16559(13) 0.44970(18) -0.14990(10) 0.0163(5) Uani 1 1 d .
H17 H 1.2063 0.4373 -0.1647 0.020 Uiso 1 1 calc R
C63 C 1.21538(16) 1.1804(3) 0.22741(14) 0.0456(9) Uani 1 1 d .
H63 H 1.2444 1.1982 0.2631 0.055 Uiso 1 1 calc R
C62 C 1.20637(18) 1.0858(3) 0.21357(17) 0.0518(10) Uani 1 1 d .
H62 H 1.2289 1.0379 0.2393 0.062 Uiso 1 1 calc R
C61 C 1.1642(2) 1.0604(3) 0.1618(2) 0.0650(13) Uani 1 1 d .
H61 H 1.1580 0.9948 0.1508 0.078 Uiso 1 1 calc R
C60 C 1.13063(19) 1.1324(5) 0.12579(17) 0.0721(16) Uani 1 1 d .
H60 H 1.1001 1.1159 0.0907 0.086 Uiso 1 1 calc R
C64 C 1.18360(18) 1.2502(3) 0.19115(16) 0.0478(9) Uani 1 1 d .
H64 H 1.1911 1.3159 0.2014 0.057 Uiso 1 1 calc R
C65 C 1.14153(19) 1.2262(4) 0.14083(17) 0.0646(13) Uani 1 1 d .
H65 H 1.1194 1.2751 0.1157 0.078 Uiso 1 1 calc R
C59 C 1.22246(15) 0.5366(2) 0.02157(12) 0.0274(7) Uani 1 1 d .

loop_
_atom_site_aniso_label
_atom_site_aniso_U_11
_atom_site_aniso_U_22
_atom_site_aniso_U_33
_atom_site_aniso_U_23
_atom_site_aniso_U_13
_atom_site_aniso_U_12
Ni1 0.01185(15) 0.01564(18) 0.01169(15) -0.00248(13) 0.00060(12) 0.00067(13)
Ni2 0.01092(15) 0.01077(17) 0.01066(14) 0.00013(12) -0.00204(11) 0.00066(13)
N1 0.0117(10) 0.0130(11) 0.0117(9) -0.0011(8) -0.0008(8) -0.0002(9)
S1 0.0309(4) 0.0192(4) 0.0183(3) -0.0047(3) -0.0056(3) 0.0062(3)
P3 0.0134(3) 0.0120(3) 0.0149(3) 0.0009(3) -0.0013(2) -0.0006(3)
P4 0.0119(3) 0.0112(3) 0.0104(3) -0.0008(2) -0.0017(2) 0.0008(3)
P1 0.0113(3) 0.0160(4) 0.0132(3) -0.0022(3) -0.0010(2) 0.0006(3)
P2 0.0145(3) 0.0210(4) 0.0152(3) -0.0024(3) 0.0038(2) 0.0016(3)
C58 0.0244(14) 0.0208(15) 0.0143(12) 0.0003(11) 0.0017(10) 0.0003(12)
C55 0.0256(14) 0.0160(14) 0.0185(13) -0.0036(11) -0.0001(11) 0.0019(12)
C49 0.0243(14) 0.0178(15) 0.0243(14) -0.0046(12) 0.0001(11) 0.0006(12)
F2 0.0488(12) 0.0941(17) 0.0295(10) -0.0145(11) -0.0091(9) 0.0482(12)
F1 0.0375(10) 0.0286(10) 0.0190(8) -0.0075(7) -0.0015(7) 0.0061(8)
F3 0.1042(18) 0.0238(11) 0.0352(10) 0.0088(9) -0.0071(11) -0.0038(11)
C4 0.0145(12) 0.0172(14) 0.0099(11) -0.0025(10) 0.0022(9) -0.0019(11)
N2 0.0181(11) 0.0179(12) 0.0204(11) -0.0049(9) 0.0034(9) 0.0043(9)
C33 0.0250(14) 0.0139(14) 0.0152(12) 0.0003(11) 0.0023(10) 0.0031(11)
O2 0.0234(11) 0.0310(12) 0.0389(12) -0.0043(10) -0.0017(9) -0.0004(9)
O1 0.0362(12) 0.0252(11) 0.0239(10) 0.0015(9) 0.0072(9) 0.0026(9)
O3 0.0627(16) 0.0293(12) 0.0270(11) -0.0151(10) -0.0125(10) 0.0164(11)
C5 0.0103(11) 0.0143(13) 0.0137(11) -0.0018(10) 0.0015(9) -0.0005(10)
C50 0.0123(12) 0.0223(15) 0.0180(12) 0.0020(11) -0.0006(10) -0.0029(11)
C52 0.0189(14) 0.0281(17) 0.0274(14) 0.0019(13) 0.0034(11) -0.0072(12)
C51 0.0142(13) 0.0263(16) 0.0315(15) 0.0011(13) 0.0038(11) 0.0017(12)
C36 0.0132(12) 0.0155(14) 0.0161(12) 0.0022(10) 0.0004(10) 0.0014(10)
C35 0.0121(12) 0.0199(14) 0.0177(12) 0.0014(11) 0.0029(10) -0.0005(11)
C31 0.0130(12) 0.0198(14) 0.0151(12) -0.0016(11) -0.0019(9) -0.0013(11)
C32 0.0157(13) 0.0209(15) 0.0205(13) -0.0030(11) 0.0042(10) -0.0025(11)
C34 0.0173(12) 0.0140(14) 0.0115(11) -0.0007(10) -0.0005(10) 0.0015(10)
C30 0.0118(11) 0.0145(13) 0.0105(11) -0.0007(10) -0.0031(9) 0.0021(10)
C41 0.0180(12) 0.0084(12) 0.0129(11) 0.0036(10) -0.0026(10) 0.0023(10)
C46 0.0282(14) 0.0128(13) 0.0137(12) -0.0013(10) -0.0022(11) 0.0033(11)
C45 0.0228(14) 0.0138(14) 0.0193(13) 0.0017(11) -0.0079(11) -0.0031(11)
C44 0.0156(12) 0.0146(14) 0.0200(13) 0.0050(11) -0.0030(10) -0.0027(11)
C43 0.0184(13) 0.0146(13) 0.0132(11) 0.0020(10) 0.0021(10) 0.0025(11)
C42 0.0147(12) 0.0108(13) 0.0117(11) 0.0011(10) -0.0033(9) 0.0014(10)
C56 0.0161(12) 0.0154(13) 0.0121(11) 0.0004(10) -0.0026(9) -0.0004(11)
C57 0.0233(14) 0.0175(15) 0.0206(13) 0.0039(11) 0.0015(11) 0.0023(12)
C53 0.0141(12) 0.0138(13) 0.0159(12) 0.0002(10) 0.0006(10) 0.0004(10)
C54 0.0189(13) 0.0175(15) 0.0231(13) -0.0021(11) -0.0042(11) 0.0035(11)
C40 0.0210(14) 0.0266(16) 0.0189(13) -0.0009(12) 0.0045(11) -0.0015(12)
C39 0.0256(15) 0.0360(18) 0.0177(13) 0.0087(13) 0.0027(11) -0.0016(13)
C38 0.0224(14) 0.0257(16) 0.0277(15) 0.0112(13) 0.0053(12) 0.0020(12)
C37 0.0212(14) 0.0186(15) 0.0260(14) 0.0046(12) 0.0045(11) 0.0016(12)
C47 0.0202(13) 0.0122(13) 0.0216(13) 0.0001(11) 0.0023(11) -0.0013(11)
C48 0.0208(14) 0.0189(15) 0.0266(14) 0.0048(12) -0.0004(11) 0.0052(12)
C3 0.0116(11) 0.0133(13) 0.0123(11) -0.0011(10) 0.0009(9) 0.0008(10)
C2 0.0094(11) 0.0139(13) 0.0115(11) 0.0000(10) 0.0015(9) -0.0024(10)
C1 0.0123(11) 0.0128(13) 0.0121(11) 0.0001(10) 0.0014(9) -0.0006(10)
C6 0.0162(12) 0.0081(12) 0.0105(11) 0.0022(9) 0.0006(9) 0.0009(10)
C11 0.0167(12) 0.0131(13) 0.0154(12) 0.0019(10) 0.0003(10) 0.0012(10)
C10 0.0233(14) 0.0161(14) 0.0144(12) 0.0000(10) 0.0067(10) 0.0021(11)
C9 0.0276(14) 0.0117(13) 0.0103(11) -0.0010(10) 0.0003(10) 0.0010(11)
C8 0.0186(13) 0.0119(13) 0.0147(12) 0.0018(10) -0.0028(10) -0.0001(11)
C7 0.0151(12) 0.0124(13) 0.0117(11) 0.0016(10) 0.0007(9) 0.0013(10)
C18 0.0150(12) 0.0174(14) 0.0170(12) -0.0026(11) -0.0034(10) 0.0008(11)
C20 0.0168(13) 0.0263(16) 0.0264(14) -0.0045(12) -0.0009(11) 0.0016(12)
C19 0.0220(14) 0.0244(16) 0.0224(14) 0.0025(12) -0.0024(11) 0.0022(12)
C21 0.0162(12) 0.0192(15) 0.0191(12) -0.0001(11) 0.0039(10) -0.0017(11)
C23 0.0235(14) 0.0190(15) 0.0264(14) -0.0016(12) 0.0025(11) -0.0018(12)
C22 0.0273(15) 0.0243(16) 0.0218(14) 0.0030(12) -0.0016(12) 0.0010(13)
C12 0.0138(12) 0.0159(14) 0.0083(11) -0.0014(10) -0.0028(9) 0.0023(10)
C13 0.0165(12) 0.0198(15) 0.0142(12) -0.0027(11) 0.0007(10) 0.0018(11)
C24 0.0175(13) 0.0239(16) 0.0217(13) -0.0049(12) 0.0046(11) 0.0037(12)
C26 0.0188(14) 0.0316(17) 0.0297(15) 0.0001(13) 0.0051(12) 0.0029(12)
C25 0.0242(14) 0.0279(17) 0.0278(15) -0.0004(13) -0.0016(12) 0.0026(13)
C27 0.0236(14) 0.0359(18) 0.0161(13) 0.0037(12) 0.0056(11) 0.0101(13)
C28 0.0329(17) 0.042(2) 0.0309(16) 0.0135(15) 0.0147(13) 0.0129(15)
C29 0.0397(18) 0.058(2) 0.0172(14) -0.0029(14) 0.0062(13) 0.0154(17)
C14 0.0190(13) 0.0243(16) 0.0226(13) -0.0065(12) 0.0042(11) 0.0047(12)
C15 0.0271(15) 0.0150(14) 0.0225(13) -0.0052(11) 0.0003(11) 0.0048(12)
C16 0.0220(13) 0.0153(14) 0.0161(12) -0.0018(11) -0.0002(10) 0.0002(11)
C17 0.0181(13) 0.0179(14) 0.0129(12) -0.0018(10) 0.0024(10) 0.0010(11)
C63 0.0308(18) 0.076(3) 0.0288(17) 0.0044(18) 0.0019(14) -0.0151(18)
C62 0.039(2) 0.065(3) 0.058(2) 0.016(2) 0.0265(19) -0.0030(19)
C61 0.058(3) 0.078(3) 0.072(3) -0.028(3) 0.048(2) -0.035(2)
C60 0.029(2) 0.154(5) 0.035(2) -0.028(3) 0.0105(16) -0.025(3)
C64 0.040(2) 0.062(3) 0.045(2) -0.0006(19) 0.0177(17) -0.0025(18)
C65 0.039(2) 0.119(4) 0.037(2) 0.013(2) 0.0116(18) 0.017(2)
C59 0.0370(17) 0.0206(16) 0.0233(14) -0.0075(12) 0.0015(13) 0.0120(13)

loop_
_atom_type_symbol
_atom_type_description
_atom_type_scat_dispersion_real
_atom_type_scat_dispersion_imag
_atom_type_scat_source
C C 0.0033 0.0016 'International Tables Vol C Tables 4.2.6.8 and 6.1.1.4'
H H 0.0000 0.0000 'International Tables Vol C Tables 4.2.6.8 and 6.1.1.4'
F F 0.0171 0.0103 'International Tables Vol C Tables 4.2.6.8 and 6.1.1.4'
N N 0.0061 0.0033 'International Tables Vol C Tables 4.2.6.8 and 6.1.1.4'
Ni Ni 0.3393 1.1124 'International Tables Vol C Tables 4.2.6.8 and 6.1.1.4'
O O 0.0106 0.0060 'International Tables Vol C Tables 4.2.6.8 and 6.1.1.4'
P P 0.1023 0.0942 'International Tables Vol C Tables 4.2.6.8 and 6.1.1.4'
S S 0.1246 0.1234 'International Tables Vol C Tables 4.2.6.8 and 6.1.1.4'

loop_
_geom_angle_atom_site_label_1
_geom_angle_atom_site_label_2
_geom_angle_atom_site_label_3
_geom_angle
P1 Ni1 P2 134.59(3)
C5 Ni1 P1 137.00(7)
C5 Ni1 P2 87.39(7)
C1 Ni1 P1 95.53(7)
C1 Ni1 P2 125.19(7)
C1 Ni1 C5 42.21(9)
N1 Ni2 P3 99.96(6)
N1 Ni2 P4 101.07(6)
N1 Ni2 C34 112.68(8)
P3 Ni2 P4 128.06(3)
P3 Ni2 C34 132.10(6)
P4 Ni2 C34 79.88(6)
C30 Ni2 N1 140.78(9)
C30 Ni2 P3 96.49(7)
C30 Ni2 P4 96.18(7)
C30 Ni2 C34 36.91(9)
C4 N1 Ni2 124.95(16)
C4 N1 C3 116.6(2)
C3 N1 Ni2 117.70(15)
O2 S1 O1 114.63(12)
O2 S1 C59 102.37(13)
O1 S1 C59 100.89(13)
O3 S1 O2 115.49(14)
O3 S1 O1 115.51(13)
O3 S1 C59 105.22(12)
C50 P3 Ni2 111.75(9)
C36 P3 Ni2 111.34(8)
C36 P3 C50 101.74(11)
C36 P3 C47 102.72(11)
C47 P3 Ni2 125.49(9)
C47 P3 C50 100.89(12)
C42 P4 Ni2 108.14(8)
C42 P4 C56 103.01(11)
C42 P4 C53 99.39(11)
C56 P4 Ni2 115.55(8)
C53 P4 Ni2 124.40(8)
C53 P4 C56 103.35(11)
C7 P1 Ni1 111.21(8)
C7 P1 C18 102.08(11)
C7 P1 C21 104.29(11)
C18 P1 Ni1 121.92(9)
C21 P1 Ni1 110.25(8)
C21 P1 C18 105.49(11)
C13 P2 Ni1 96.62(8)
C13 P2 C24 102.77(12)
C13 P2 C27 104.33(12)
C24 P2 Ni1 125.40(9)
C24 P2 C27 105.99(12)
C27 P2 Ni1 117.77(9)
H58A C58 H58B 109.5
H58A C58 H58C 109.5
H58B C58 H58C 109.5
C56 C58 H58A 109.5
C56 C58 H58B 109.5
C56 C58 H58C 109.5
H55A C55 H55B 109.5
H55A C55 H55C 109.5
H55B C55 H55C 109.5
C53 C55 H55A 109.5
C53 C55 H55B 109.5
C53 C55 H55C 109.5
H49A C49 H49B 109.5
H49A C49 H49C 109.5
H49B C49 H49C 109.5
C47 C49 H49A 109.5
C47 C49 H49B 109.5
C47 C49 H49C 109.5
N1 C4 H4 117.2
N1 C4 C5 125.7(2)
C5 C4 H4 117.2
C33 N2 H2 119.7
C33 N2 C32 120.6(2)
C32 N2 H2 119.7
N2 C33 H33 118.9
N2 C33 C34 122.1(2)
C34 C33 H33 118.9
C4 C5 Ni1 119.54(17)
C4 C5 C1 115.7(2)
C4 C5 C12 117.5(2)
C1 C5 Ni1 63.60(13)
C1 C5 C12 122.3(2)
C12 C5 Ni1 105.82(15)
P3 C50 H50 106.5
C52 C50 P3 116.86(18)
C52 C50 H50 106.5
C51 C50 P3 110.24(17)
C51 C50 H50 106.5
C51 C50 C52 109.6(2)
C50 C52 H52A 109.5
C50 C52 H52B 109.5
C50 C52 H52C 109.5
H52A C52 H52B 109.5
H52A C52 H52C 109.5
H52B C52 H52C 109.5
C50 C51 H51A 109.5
C50 C51 H51B 109.5
C50 C51 H51C 109.5
H51A C51 H51B 109.5
H51A C51 H51C 109.5
H51B C51 H51C 109.5
C35 C36 P3 116.25(18)
C35 C36 C37 118.7(2)
C37 C36 P3 124.87(19)
C36 C35 C31 120.7(2)
C36 C35 C40 119.9(2)
C40 C35 C31 119.4(2)
C32 C31 C35 118.9(2)
C32 C31 C30 120.9(2)
C30 C31 C35 119.8(2)
N2 C32 C31 121.4(2)
N2 C32 H32 119.3
C31 C32 H32 119.3
C33 C34 Ni2 112.20(17)
C33 C34 C30 120.0(2)
C33 C34 C41 118.0(2)
C30 C34 Ni2 54.81(12)
C30 C34 C41 120.0(2)
C41 C34 Ni2 113.64(15)
Ni2 C30 H30 117.0
C31 C30 Ni2 97.31(15)
C31 C30 H30 117.0
C34 C30 Ni2 88.28(14)
C34 C30 C31 115.0(2)
C34 C30 H30 117.0
C46 C41 C34 119.2(2)
C46 C41 C42 119.1(2)
C42 C41 C34 121.6(2)
C41 C46 H46 119.6
C45 C46 C41 120.8(2)
C45 C46 H46 119.6
C46 C45 H45 119.9
C44 C45 C46 120.1(2)
C44 C45 H45 119.9
C45 C44 H44 120.2
C45 C44 C43 119.6(2)
C43 C44 H44 120.2
C44 C43 H43 119.5
C44 C43 C42 121.1(2)
C42 C43 H43 119.5
C41 C42 P4 116.26(18)
C43 C42 P4 124.57(18)
C43 C42 C41 119.2(2)
P4 C56 H56 106.7
C58 C56 P4 117.25(17)
C58 C56 H56 106.7
C57 C56 P4 109.27(16)
C57 C56 C58 109.5(2)
C57 C56 H56 106.7
C56 C57 H57A 109.5
C56 C57 H57B 109.5
C56 C57 H57C 109.5
H57A C57 H57B 109.5
H57A C57 H57C 109.5
H57B C57 H57C 109.5
P4 C53 H53 107.3
C55 C53 P4 112.23(17)
C55 C53 H53 107.3
C55 C53 C54 112.5(2)
C54 C53 P4 110.03(17)
C54 C53 H53 107.3
C53 C54 H54A 109.5
C53 C54 H54B 109.5
C53 C54 H54C 109.5
H54A C54 H54B 109.5
H54A C54 H54C 109.5
H54B C54 H54C 109.5
C35 C40 H40 119.9
C39 C40 C35 120.3(3)
C39 C40 H40 119.9
C40 C39 H39 119.8
C38 C39 C40 120.4(2)
C38 C39 H39 119.8
C39 C38 H38 120.3
C39 C38 C37 119.4(3)
C37 C38 H38 120.3
C36 C37 H37 119.4
C38 C37 C36 121.2(3)
C38 C37 H37 119.4
P3 C47 H47 107.1
C49 C47 P3 110.45(18)
C49 C47 H47 107.1
C48 C47 P3 113.06(18)
C48 C47 C49 111.6(2)
C48 C47 H47 107.1
C47 C48 H48A 109.5
C47 C48 H48B 109.5
C47 C48 H48C 109.5
H48A C48 H48B 109.5
H48A C48 H48C 109.5
H48B C48 H48C 109.5
N1 C3 H3 118.5
C2 C3 N1 123.1(2)
C2 C3 H3 118.5
C3 C2 C1 120.6(2)
C3 C2 C6 121.8(2)
C1 C2 C6 117.5(2)
Ni1 C1 H1 117.3
C5 C1 Ni1 74.20(14)
C5 C1 H1 117.3
C2 C1 Ni1 105.42(16)
C2 C1 C5 117.0(2)
C2 C1 H1 117.3
C11 C6 C2 119.9(2)
C11 C6 C7 119.8(2)
C7 C6 C2 120.3(2)
C6 C11 H11 119.5
C6 C11 C10 121.1(2)
C10 C11 H11 119.5
C11 C10 H10 120.4
C9 C10 C11 119.3(2)
C9 C10 H10 120.4
C10 C9 H9 119.8
C8 C9 C10 120.4(2)
C8 C9 H9 119.8
C9 C8 H8 119.3
C9 C8 C7 121.4(2)
C7 C8 H8 119.3
C6 C7 P1 119.95(17)
C8 C7 P1 121.98(18)
C8 C7 C6 118.1(2)
P1 C18 H18 108.5
C20 C18 P1 110.60(17)
C20 C18 H18 108.5
C20 C18 C19 111.8(2)
C19 C18 P1 108.81(17)
C19 C18 H18 108.5
C18 C20 H20A 109.5
C18 C20 H20B 109.5
C18 C20 H20C 109.5
H20A C20 H20B 109.5
H20A C20 H20C 109.5
H20B C20 H20C 109.5
C18 C19 H19A 109.5
C18 C19 H19B 109.5
C18 C19 H19C 109.5
H19A C19 H19B 109.5
H19A C19 H19C 109.5
H19B C19 H19C 109.5
P1 C21 H21 106.5
C23 C21 P1 116.73(18)
C23 C21 H21 106.5
C23 C21 C22 111.4(2)
C22 C21 P1 108.71(18)
C22 C21 H21 106.5
C21 C23 H23A 109.5
C21 C23 H23B 109.5
C21 C23 H23C 109.5
H23A C23 H23B 109.5
H23A C23 H23C 109.5
H23B C23 H23C 109.5
C21 C22 H22A 109.5
C21 C22 H22B 109.5
C21 C22 H22C 109.5
H22A C22 H22B 109.5
H22A C22 H22C 109.5
H22B C22 H22C 109.5
C13 C12 C5 120.0(2)
C17 C12 C5 120.9(2)
C17 C12 C13 119.1(2)
C12 C13 P2 114.20(19)
C14 C13 P2 126.1(2)
C14 C13 C12 119.6(2)
P2 C24 H24 108.1
C26 C24 P2 111.22(19)
C26 C24 H24 108.1
C25 C24 P2 110.40(18)
C25 C24 H24 108.1
C25 C24 C26 110.8(2)
C24 C26 H26A 109.5
C24 C26 H26B 109.5
C24 C26 H26C 109.5
H26A C26 H26B 109.5
H26A C26 H26C 109.5
H26B C26 H26C 109.5
C24 C25 H25A 109.5
C24 C25 H25B 109.5
C24 C25 H25C 109.5
H25A C25 H25B 109.5
H25A C25 H25C 109.5
H25B C25 H25C 109.5
P2 C27 H27 106.3
C28 C27 P2 110.48(19)
C28 C27 H27 106.3
C29 C27 P2 114.6(2)
C29 C27 H27 106.3
C29 C27 C28 112.3(2)
C27 C28 H28A 109.5
C27 C28 H28B 109.5
C27 C28 H28C 109.5
H28A C28 H28B 109.5
H28A C28 H28C 109.5
H28B C28 H28C 109.5
C27 C29 H29A 109.5
C27 C29 H29B 109.5
C27 C29 H29C 109.5
H29A C29 H29B 109.5
H29A C29 H29C 109.5
H29B C29 H29C 109.5
C13 C14 H14 119.9
C15 C14 C13 120.3(2)
C15 C14 H14 119.9
C14 C15 H15 119.9
C14 C15 C16 120.3(2)
C16 C15 H15 119.9
C15 C16 H16 119.9
C17 C16 C15 120.1(2)
C17 C16 H16 119.9
C12 C17 H17 119.7
C16 C17 C12 120.6(2)
C16 C17 H17 119.7
C62 C63 H63 119.3
C62 C63 C64 121.3(3)
C64 C63 H63 119.3
C63 C62 H62 120.4
C63 C62 C61 119.1(4)
C61 C62 H62 120.4
C62 C61 H61 120.5
C62 C61 C60 119.0(4)
C60 C61 H61 120.5
C61 C60 H60 119.9
C65 C60 C61 120.1(4)
C65 C60 H60 119.9
C63 C64 H64 120.0
C65 C64 C63 120.1(4)
C65 C64 H64 120.0
C60 C65 H65 119.8
C64 C65 C60 120.3(4)
C64 C65 H65 119.8
F2 C59 S1 112.7(2)
F2 C59 F1 107.4(2)
F2 C59 F3 106.6(2)
F1 C59 S1 110.74(19)
F1 C59 F3 106.1(2)
F3 C59 S1 112.9(2)

loop_
_geom_bond_atom_site_label_1
_geom_bond_atom_site_label_2
_geom_bond_distance
Ni1 P1 2.1739(7)
Ni1 P2 2.1755(7)
Ni1 C5 2.073(2)
Ni1 C1 1.930(2)
Ni2 N1 2.0597(19)
Ni2 P3 2.2737(8)
Ni2 P4 2.2854(7)
Ni2 C34 2.406(2)
Ni2 C30 1.968(2)
N1 C4 1.324(3)
N1 C3 1.385(3)
S1 O2 1.437(2)
S1 O1 1.443(2)
S1 O3 1.433(2)
S1 C59 1.804(3)
P3 C50 1.869(2)
P3 C36 1.838(2)
P3 C47 1.854(3)
P4 C42 1.828(2)
P4 C56 1.868(2)
P4 C53 1.852(2)
P1 C7 1.848(2)
P1 C18 1.849(2)
P1 C21 1.850(3)
P2 C13 1.833(3)
P2 C24 1.857(3)
P2 C27 1.859(3)
C58 H58A 0.9800
C58 H58B 0.9800
C58 H58C 0.9800
C58 C56 1.533(3)
C55 H55A 0.9800
C55 H55B 0.9800
C55 H55C 0.9800
C55 C53 1.528(3)
C49 H49A 0.9800
C49 H49B 0.9800
C49 H49C 0.9800
C49 C47 1.536(3)
F2 C59 1.329(3)
F1 C59 1.333(3)
F3 C59 1.343(3)
C4 H4 0.9500
C4 C5 1.437(3)
N2 H2 0.8800
N2 C33 1.349(3)
N2 C32 1.354(3)
C33 H33 0.9500
C33 C34 1.377(3)
C5 C1 1.448(3)
C5 C12 1.500(3)
C50 H50 1.0000
C50 C52 1.529(4)
C50 C51 1.526(4)
C52 H52A 0.9800
C52 H52B 0.9800
C52 H52C 0.9800
C51 H51A 0.9800
C51 H51B 0.9800
C51 H51C 0.9800
C36 C35 1.392(3)
C36 C37 1.398(4)
C35 C31 1.483(4)
C35 C40 1.398(3)
C31 C32 1.366(4)
C31 C30 1.454(3)
C32 H32 0.9500
C34 C30 1.446(3)
C34 C41 1.487(3)
C30 H30 1.0000
C41 C46 1.396(3)
C41 C42 1.400(3)
C46 H46 0.9500
C46 C45 1.385(4)
C45 H45 0.9500
C45 C44 1.380(4)
C44 H44 0.9500
C44 C43 1.385(3)
C43 H43 0.9500
C43 C42 1.395(3)
C56 H56 1.0000
C56 C57 1.530(3)
C57 H57A 0.9800
C57 H57B 0.9800
C57 H57C 0.9800
C53 H53 1.0000
C53 C54 1.531(3)
C54 H54A 0.9800
C54 H54B 0.9800
C54 H54C 0.9800
C40 H40 0.9500
C40 C39 1.384(4)
C39 H39 0.9500
C39 C38 1.380(4)
C38 H38 0.9500
C38 C37 1.387(4)
C37 H37 0.9500
C47 H47 1.0000
C47 C48 1.526(3)
C48 H48A 0.9800
C48 H48B 0.9800
C48 H48C 0.9800
C3 H3 0.9500
C3 C2 1.366(3)
C2 C1 1.425(3)
C2 C6 1.486(3)
C1 H1 1.0000
C6 C11 1.388(3)
C6 C7 1.413(3)
C11 H11 0.9500
C11 C10 1.391(3)
C10 H10 0.9500
C10 C9 1.382(4)
C9 H9 0.9500
C9 C8 1.380(3)
C8 H8 0.9500
C8 C7 1.400(3)
C18 H18 1.0000
C18 C20 1.523(4)
C18 C19 1.532(4)
C20 H20A 0.9800
C20 H20B 0.9800
C20 H20C 0.9800
C19 H19A 0.9800
C19 H19B 0.9800
C19 H19C 0.9800
C21 H21 1.0000
C21 C23 1.525(4)
C21 C22 1.531(3)
C23 H23A 0.9800
C23 H23B 0.9800
C23 H23C 0.9800
C22 H22A 0.9800
C22 H22B 0.9800
C22 H22C 0.9800
C12 C13 1.407(3)
C12 C17 1.392(3)
C13 C14 1.398(4)
C24 H24 1.0000
C24 C26 1.533(4)
C24 C25 1.528(4)
C26 H26A 0.9800
C26 H26B 0.9800
C26 H26C 0.9800
C25 H25A 0.9800
C25 H25B 0.9800
C25 H25C 0.9800
C27 H27 1.0000
C27 C28 1.535(4)
C27 C29 1.532(4)
C28 H28A 0.9800
C28 H28B 0.9800
C28 H28C 0.9800
C29 H29A 0.9800
C29 H29B 0.9800
C29 H29C 0.9800
C14 H14 0.9500
C14 C15 1.378(4)
C15 H15 0.9500
C15 C16 1.386(4)
C16 H16 0.9500
C16 C17 1.382(3)
C17 H17 0.9500
C63 H63 0.9500
C63 C62 1.360(5)
C63 C64 1.362(5)
C62 H62 0.9500
C62 C61 1.377(6)
C61 H61 0.9500
C61 C60 1.395(6)
C60 H60 0.9500
C60 C65 1.358(6)
C64 H64 0.9500
C64 C65 1.346(5)
C65 H65 0.9500

loop_
_geom_torsion_atom_site_label_1
_geom_torsion_atom_site_label_2
_geom_torsion_atom_site_label_3
_geom_torsion_atom_site_label_4
_geom_torsion
Ni1 P1 C7 C6 12.4(2)
Ni1 P1 C7 C8 -168.97(18)
Ni1 P1 C18 C20 -69.7(2)
Ni1 P1 C18 C19 53.5(2)
Ni1 P1 C21 C23 -176.14(17)
Ni1 P1 C21 C22 -49.17(19)
Ni1 P2 C13 C12 -21.77(18)
Ni1 P2 C13 C14 153.3(2)
Ni1 P2 C24 C26 76.9(2)
Ni1 P2 C24 C25 -46.6(2)
Ni1 P2 C27 C28 -60.5(2)
Ni1 P2 C27 C29 171.50(19)
Ni1 C5 C1 C2 -99.6(2)
Ni1 C5 C12 C13 32.1(2)
Ni1 C5 C12 C17 -147.45(18)
Ni2 N1 C4 C5 165.29(18)
Ni2 N1 C3 C2 -162.67(18)
Ni2 P3 C50 C52 172.86(16)
Ni2 P3 C50 C51 -61.11(19)
Ni2 P3 C36 C35 19.2(2)
Ni2 P3 C36 C37 -165.52(19)
Ni2 P3 C47 C49 -61.5(2)
Ni2 P3 C47 C48 64.4(2)
Ni2 P4 C42 C41 -7.9(2)
Ni2 P4 C42 C43 172.67(19)
Ni2 P4 C56 C58 -171.87(16)
Ni2 P4 C56 C57 62.77(18)
Ni2 P4 C53 C55 69.32(19)
Ni2 P4 C53 C54 -56.75(19)
Ni2 C34 C30 C31 -97.26(19)
Ni2 C34 C41 C46 -177.11(17)
Ni2 C34 C41 C42 0.0(3)
N1 C4 C5 Ni1 67.4(3)
N1 C4 C5 C1 -5.4(4)
N1 C4 C5 C12 -162.2(2)
N1 C3 C2 C1 -0.8(4)
N1 C3 C2 C6 -178.2(2)
P3 C36 C35 C31 -5.3(3)
P3 C36 C35 C40 174.11(19)
P3 C36 C37 C38 -173.9(2)
P2 C13 C14 C15 -173.6(2)
C4 N1 C3 C2 8.2(3)
C4 C5 C1 Ni1 111.8(2)
C4 C5 C1 C2 12.3(3)
C4 C5 C12 C13 -104.4(3)
C4 C5 C12 C17 76.1(3)
N2 C33 C34 Ni2 62.6(3)
N2 C33 C34 C30 1.5(4)
N2 C33 C34 C41 -162.3(2)
C33 N2 C32 C31 0.2(4)
C33 C34 C30 Ni2 97.3(2)
C33 C34 C30 C31 0.0(3)
C33 C34 C41 C46 48.5(3)
C33 C34 C41 C42 -134.5(2)
O2 S1 C59 F2 -177.3(2)
O2 S1 C59 F1 62.4(2)
O2 S1 C59 F3 -56.4(2)
O1 S1 C59 F2 64.3(2)
O1 S1 C59 F1 -56.1(2)
O1 S1 C59 F3 -174.8(2)
O3 S1 C59 F2 -56.2(3)
O3 S1 C59 F1 -176.5(2)
O3 S1 C59 F3 64.7(2)
C5 C12 C13 P2 -5.5(3)
C5 C12 C13 C14 179.1(2)
C5 C12 C17 C16 180.0(2)
C50 P3 C36 C35 -99.9(2)
C50 P3 C36 C37 75.3(2)
C50 P3 C47 C49 65.5(2)
C50 P3 C47 C48 -168.72(18)
C36 P3 C50 C52 -68.3(2)
C36 P3 C50 C51 57.8(2)
C36 P3 C47 C49 170.30(18)
C36 P3 C47 C48 -63.9(2)
C36 C35 C31 C32 123.7(3)
C36 C35 C31 C30 -63.6(3)
C36 C35 C40 C39 0.5(4)
C35 C36 C37 C38 1.2(4)
C35 C31 C32 N2 174.0(2)
C35 C31 C30 Ni2 94.5(2)
C35 C31 C30 C34 -174.0(2)
C35 C40 C39 C38 0.6(4)
C31 C35 C40 C39 180.0(2)
C32 N2 C33 C34 -1.6(4)
C32 C31 C30 Ni2 -92.9(2)
C32 C31 C30 C34 -1.4(3)
C34 C41 C46 C45 177.4(2)
C34 C41 C42 P4 5.3(3)
C34 C41 C42 C43 -175.2(2)
C30 C31 C32 N2 1.4(4)
C30 C34 C41 C46 -115.4(3)
C30 C34 C41 C42 61.7(3)
C41 C34 C30 Ni2 -99.2(2)
C41 C34 C30 C31 163.5(2)
C41 C46 C45 C44 -1.6(4)
C46 C41 C42 P4 -177.65(18)
C46 C41 C42 C43 1.9(3)
C46 C45 C44 C43 0.7(4)
C45 C44 C43 C42 1.5(4)
C44 C43 C42 P4 176.68(19)
C44 C43 C42 C41 -2.8(4)
C42 P4 C56 C58 70.4(2)
C42 P4 C56 C57 -54.91(19)
C42 P4 C53 C55 -170.97(18)
C42 P4 C53 C54 62.96(19)
C42 C41 C46 C45 0.3(4)
C56 P4 C42 C41 114.93(19)
C56 P4 C42 C43 -64.5(2)
C56 P4 C53 C55 -65.1(2)
C56 P4 C53 C54 168.85(17)
C53 P4 C42 C41 -138.91(19)
C53 P4 C42 C43 41.6(2)
C53 P4 C56 C58 -32.7(2)
C53 P4 C56 C57 -158.03(17)
C40 C35 C31 C32 -55.7(3)
C40 C35 C31 C30 117.0(3)
C40 C39 C38 C37 -0.8(4)
C39 C38 C37 C36 -0.1(4)
C37 C36 C35 C31 179.1(2)
C37 C36 C35 C40 -1.4(4)
C47 P3 C50 C52 37.4(2)
C47 P3 C50 C51 163.38(18)
C47 P3 C36 C35 155.90(19)
C47 P3 C36 C37 -28.9(2)
C3 N1 C4 C5 -4.8(4)
C3 C2 C1 Ni1 -89.5(2)
C3 C2 C1 C5 -9.7(3)
C3 C2 C6 C11 -57.8(3)
C3 C2 C6 C7 123.6(3)
C2 C6 C11 C10 -178.2(2)
C2 C6 C7 P1 -2.1(3)
C2 C6 C7 C8 179.2(2)
C1 C5 C12 C13 100.5(3)
C1 C5 C12 C17 -79.0(3)
C1 C2 C6 C11 124.8(2)
C1 C2 C6 C7 -53.8(3)
C6 C2 C1 Ni1 88.0(2)
C6 C2 C1 C5 167.8(2)
C6 C11 C10 C9 -1.5(4)
C11 C6 C7 P1 179.30(18)
C11 C6 C7 C8 0.6(3)
C11 C10 C9 C8 1.4(4)
C10 C9 C8 C7 -0.3(4)
C9 C8 C7 P1 -179.35(19)
C9 C8 C7 C6 -0.7(4)
C7 P1 C18 C20 165.63(18)
C7 P1 C18 C19 -71.15(19)
C7 P1 C21 C23 -56.7(2)
C7 P1 C21 C22 70.30(19)
C7 C6 C11 C10 0.4(4)
C18 P1 C7 C6 143.9(2)
C18 P1 C7 C8 -37.4(2)
C18 P1 C21 C23 50.5(2)
C18 P1 C21 C22 177.43(18)
C21 P1 C7 C6 -106.4(2)
C21 P1 C7 C8 72.2(2)
C21 P1 C18 C20 56.9(2)
C21 P1 C18 C19 -179.89(17)
C12 C5 C1 Ni1 -92.6(2)
C12 C5 C1 C2 167.8(2)
C12 C13 C14 C15 1.2(4)
C13 P2 C24 C26 -175.29(18)
C13 P2 C24 C25 61.2(2)
C13 P2 C27 C28 -166.13(19)
C13 P2 C27 C29 65.9(2)
C13 C12 C17 C16 0.4(3)
C13 C14 C15 C16 0.0(4)
C24 P2 C13 C12 -150.39(18)
C24 P2 C13 C14 24.7(2)
C24 P2 C27 C28 85.8(2)
C24 P2 C27 C29 -42.2(3)
C27 P2 C13 C12 99.15(19)
C27 P2 C13 C14 -85.7(2)
C27 P2 C24 C26 -66.1(2)
C27 P2 C24 C25 170.44(19)
C14 C15 C16 C17 -1.0(4)
C15 C16 C17 C12 0.8(4)
C17 C12 C13 P2 174.02(17)
C17 C12 C13 C14 -1.4(3)
C63 C62 C61 C60 -1.5(5)
C63 C64 C65 C60 -0.2(5)
C62 C63 C64 C65 0.9(5)
C62 C61 C60 C65 2.2(5)
C61 C60 C65 C64 -1.4(6)
C64 C63 C62 C61 0.0(5)
